data_2219165
loop_
_publ_author_name
'Thampidas, V. S'
'Radhakrishnan, T.'
'Pike, Robert D.'

_publ_section_title Aqua{2,2-[ethane-1,2-diylbis(nitrilomethylidyne)]diphenolato}(3-nitrobenzoato)manganese(III)
_journal_coeditor_code SI2096
_journal_issue 8
_journal_name_full 'Acta Crystallographica Section E'
_journal_page_first m990
_journal_page_last m991
_journal_paper_doi 10.1107/S1600536808019715
_journal_volume 64
_journal_year 2008
_chemical_formula_iupac '[Mn (C16 H14 N2 O2) (C7 H4 N O4) (H2 O)]'
_chemical_formula_moiety 'C23 H20 Mn N3 O7'
_chemical_formula_sum 'C23 H20 Mn N3 O7'
_chemical_formula_weight 505.36
_chemical_name_systematic
;
Aqua{2,2-[ethane-1,2-diylbis(nitrilomethylidyne)]diphenolato}(3-
nitrobenzoato)manganese(III)
;
_space_group_IT_number 14
_symmetry_cell_setting monoclinic
_symmetry_space_group_name_Hall '-P 2yn'
_symmetry_space_group_name_H-M 'P 1 21/n 1'
_atom_sites_solution_hydrogens geom
_atom_sites_solution_primary direct
_atom_sites_solution_secondary difmap
_audit_creation_method SHELXL-97
_cell_angle_alpha 90.00
_cell_angle_beta 95.1880(10)
_cell_angle_gamma 90.00
_cell_formula_units_Z 4
_cell_length_a 6.72970(10)
_cell_length_b 10.5793(2)
_cell_length_c 29.228(5)
_cell_measurement_reflns_used 256
_cell_measurement_temperature 100(2)
_cell_measurement_theta_max 70.9
_cell_measurement_theta_min 9.7
_cell_volume 2072.4(4)
_computing_cell_refinement 'SAINT-Plus (Bruker, 2004)'
_computing_data_collection 'APEX2 (Bruker, 2004)'
_computing_data_reduction 'SAINT-Plus (Bruker, 2004)'
_computing_molecular_graphics 'ORTEP-3 (Farrugia, 1997) and Mercury (Macrae <i>et al.</i> 2006)'
_computing_publication_material 'SHELXL97 (Sheldrick, 2008)'
_computing_structure_refinement 'SHELXL97 (Sheldrick, 2008) and XSHELL (Bruker, 2004)'
_computing_structure_solution 'SHELXS97 (Sheldrick, 2008)'
_diffrn_ambient_temperature 100(2)
_diffrn_measured_fraction_theta_full 0.989
_diffrn_measured_fraction_theta_max 0.989
_diffrn_measurement_device_type 'Bruker SMART APEXII CCD'
_diffrn_measurement_method '\w and \y'
_diffrn_radiation_monochromator graphite
_diffrn_radiation_source 'fine-focus sealed tube'
_diffrn_radiation_type CuK\a
_diffrn_radiation_wavelength 1.54178
_diffrn_reflns_av_R_equivalents 0.0458
_diffrn_reflns_av_sigmaI/netI 0.0287
_diffrn_reflns_limit_h_max 7
_diffrn_reflns_limit_h_min -7
_diffrn_reflns_limit_k_max 12
_diffrn_reflns_limit_k_min -10
_diffrn_reflns_limit_l_max 34
_diffrn_reflns_limit_l_min -31
_diffrn_reflns_number 21257
_diffrn_reflns_theta_full 67.00
_diffrn_reflns_theta_max 67.00
_diffrn_reflns_theta_min 3.04
_diffrn_standards_number 0
_exptl_absorpt_coefficient_mu 5.661
_exptl_absorpt_correction_T_max 0.6240
_exptl_absorpt_correction_T_min 0.2448
_exptl_absorpt_correction_type multi-scan
_exptl_absorpt_process_details '(SADABS; Sheldrick, 2004)'
_exptl_crystal_colour brown
_exptl_crystal_density_diffrn 1.620
_exptl_crystal_density_method 'not measured'
_exptl_crystal_description plate
_exptl_crystal_F_000 1040
_exptl_crystal_size_max 0.35
_exptl_crystal_size_mid 0.29
_exptl_crystal_size_min 0.09
_refine_diff_density_max 0.348
_refine_diff_density_min -0.513
_refine_ls_extinction_method none
_refine_ls_goodness_of_fit_ref 1.114
_refine_ls_hydrogen_treatment constr
_refine_ls_matrix_type full
_refine_ls_number_parameters 308
_refine_ls_number_reflns 3640
_refine_ls_number_restraints 0
_refine_ls_restrained_S_all 1.114
_refine_ls_R_factor_all 0.0366
_refine_ls_R_factor_gt 0.0347
_refine_ls_shift/su_max 0.000
_refine_ls_shift/su_mean 0.000
_refine_ls_structure_factor_coef Fsqd
_refine_ls_weighting_details 'w=1/[\s^2^(Fo^2^)+(0.0418P)^2^+2.1055P] where P=(Fo^2^+2Fc^2^)/3'
_refine_ls_weighting_scheme calc
_refine_ls_wR_factor_gt 0.0909
_refine_ls_wR_factor_ref 0.0922
_reflns_number_gt 3492
_reflns_number_total 3640
_reflns_threshold_expression I>2\s(I)
_cod_data_source_file si2096.cif
_cod_data_source_block I
_cod_original_sg_symbol_H-M 'P 21/n'
_cod_database_code 2219165
_cod_database_fobs_code 2219165

loop_
_symmetry_equiv_pos_as_xyz
'x, y, z'
'-x+1/2, y+1/2, -z+1/2'
'-x, -y, -z'
'x-1/2, -y-1/2, z-1/2'

loop_
_atom_site_type_symbol
_atom_site_label
_atom_site_fract_x
_atom_site_fract_y
_atom_site_fract_z
_atom_site_U_iso_or_equiv
_atom_site_adp_type
_atom_site_calc_flag
_atom_site_refinement_flags
_atom_site_occupancy
Mn Mn1 -0.00146(5) 0.54194(3) 0.229187(11) 0.01142(12) Uani d . 1
O O1 -0.2188(2) 0.55831(14) 0.18400(5) 0.0155(3) Uani d . 1
O O2 -0.1396(2) 0.45279(14) 0.27355(5) 0.0147(3) Uani d . 1
O O3 0.0816(2) 0.36457(14) 0.20036(5) 0.0171(3) Uani d . 1
O O4 0.3542(2) 0.32126(15) 0.16477(5) 0.0197(4) Uani d . 1
O O5 0.2710(3) 0.15274(18) 0.00870(6) 0.0311(4) Uani d . 1
O O6 -0.0245(3) 0.12490(17) -0.02568(5) 0.0282(4) Uani d . 1
O O7 -0.0810(2) 0.73579(15) 0.26027(5) 0.0190(3) Uani d . 1
H H1W 0.0052 0.7545 0.2818 0.023 Uiso calc R 1
H H2W -0.1592 0.7863 0.2531 0.023 Uiso d R 1
N N1 0.1747(3) 0.63243(16) 0.18849(6) 0.0133(4) Uani d . 1
N N2 0.2479(3) 0.54511(16) 0.27161(6) 0.0129(4) Uani d . 1
N N3 0.0896(3) 0.15170(18) 0.00848(6) 0.0220(5) Uani d . 1
C C1 -0.2066(3) 0.5574(2) 0.13906(8) 0.0149(5) Uani d . 1
C C2 -0.3747(3) 0.5194(2) 0.11019(8) 0.0171(5) Uani d . 1
H H2 -0.4930 0.4950 0.1233 0.020 Uiso calc R 1
C C3 -0.3700(4) 0.5173(2) 0.06299(8) 0.0223(5) Uani d . 1
H H3 -0.4848 0.4907 0.0442 0.027 Uiso calc R 1
C C4 -0.1991(4) 0.5536(2) 0.04252(8) 0.0239(5) Uani d . 1
H H4 -0.1976 0.5519 0.0101 0.029 Uiso calc R 1
C C5 -0.0333(4) 0.5917(2) 0.06989(8) 0.0202(5) Uani d . 1
H H5 0.0831 0.6167 0.0561 0.024 Uiso calc R 1
C C6 -0.0331(3) 0.5945(2) 0.11816(7) 0.0150(4) Uani d . 1
C C7 0.1445(3) 0.63864(19) 0.14441(7) 0.0141(4) Uani d . 1
H H7 0.2464 0.6748 0.1281 0.017 Uiso calc R 1
C C8 0.3601(3) 0.6801(2) 0.21297(7) 0.0159(5) Uani d . 1
H H8A 0.3362 0.7622 0.2278 0.019 Uiso calc R 1
H H8B 0.4639 0.6920 0.1914 0.019 Uiso calc R 1
C C9 0.4256(3) 0.5815(2) 0.24879(7) 0.0153(4) Uani d . 1
H H9A 0.4818 0.5070 0.2341 0.018 Uiso calc R 1
H H9B 0.5291 0.6168 0.2715 0.018 Uiso calc R 1
C C10 0.2631(3) 0.5163(2) 0.31447(7) 0.0138(4) Uani d . 1
H H10 0.3899 0.5276 0.3310 0.017 Uiso calc R 1
C C11 0.1053(3) 0.46869(19) 0.33948(7) 0.0143(4) Uani d . 1
C C12 0.1515(4) 0.4424(2) 0.38667(8) 0.0173(5) Uani d . 1
H H12 0.2813 0.4611 0.4006 0.021 Uiso calc R 1
C C13 0.0131(4) 0.3906(2) 0.41291(7) 0.0197(5) Uani d . 1
H H13 0.0454 0.3749 0.4447 0.024 Uiso calc R 1
C C14 -0.1764(4) 0.3614(2) 0.39192(8) 0.0184(5) Uani d . 1
H H14 -0.2734 0.3258 0.4098 0.022 Uiso calc R 1
C C15 -0.2250(3) 0.3835(2) 0.34569(7) 0.0157(4) Uani d . 1
H H15 -0.3541 0.3615 0.3322 0.019 Uiso calc R 1
C C16 -0.0877(3) 0.43777(19) 0.31824(7) 0.0134(4) Uani d . 1
C C17 0.1704(3) 0.32348(19) 0.16688(7) 0.0142(4) Uani d . 1
C C18 0.0387(3) 0.26862(19) 0.12698(7) 0.0140(4) Uani d . 1
C C19 -0.1613(3) 0.2428(2) 0.13095(8) 0.0173(5) Uani d . 1
H H19 -0.2185 0.2639 0.1585 0.021 Uiso calc R 1
C C20 -0.2791(4) 0.1861(2) 0.09498(8) 0.0200(5) Uani d . 1
H H20 -0.4151 0.1676 0.0984 0.024 Uiso calc R 1
C C21 -0.1988(4) 0.1569(2) 0.05438(8) 0.0197(5) Uani d . 1
H H21 -0.2780 0.1188 0.0296 0.024 Uiso calc R 1
C C22 -0.0006(3) 0.1846(2) 0.05094(7) 0.0166(5) Uani d . 1
C C23 0.1219(3) 0.2390(2) 0.08636(7) 0.0155(4) Uani d . 1
H H23 0.2586 0.2556 0.0830 0.019 Uiso calc R 1

loop_
_atom_site_aniso_label
_atom_site_aniso_U_11
_atom_site_aniso_U_22
_atom_site_aniso_U_33
_atom_site_aniso_U_12
_atom_site_aniso_U_13
_atom_site_aniso_U_23
Mn1 0.0138(2) 0.01245(19) 0.00759(19) -0.00076(13) -0.00106(13) 0.00132(12)
O1 0.0173(8) 0.0190(8) 0.0097(8) 0.0005(6) -0.0012(6) 0.0015(6)
O2 0.0182(8) 0.0155(8) 0.0099(7) -0.0004(6) -0.0023(6) 0.0019(6)
O3 0.0262(9) 0.0129(8) 0.0121(8) 0.0011(6) 0.0018(6) -0.0013(6)
O4 0.0206(9) 0.0241(9) 0.0137(8) -0.0041(7) -0.0018(6) 0.0007(6)
O5 0.0317(11) 0.0424(11) 0.0198(9) 0.0022(8) 0.0059(7) -0.0056(8)
O6 0.0443(11) 0.0275(9) 0.0113(8) -0.0043(8) -0.0053(7) -0.0036(7)
O7 0.0211(9) 0.0181(8) 0.0161(8) 0.0047(6) -0.0063(6) -0.0028(6)
N1 0.0163(9) 0.0107(9) 0.0128(9) 0.0004(7) 0.0004(7) 0.0000(7)
N2 0.0162(10) 0.0096(9) 0.0128(9) 0.0004(7) -0.0003(7) -0.0009(7)
N3 0.0357(13) 0.0190(10) 0.0109(10) 0.0011(9) -0.0007(8) -0.0005(8)
C1 0.0208(12) 0.0104(10) 0.0130(11) 0.0025(8) -0.0016(9) 0.0014(8)
C2 0.0195(12) 0.0153(11) 0.0156(11) 0.0006(9) -0.0025(9) 0.0019(9)
C3 0.0275(13) 0.0222(12) 0.0153(12) 0.0000(10) -0.0081(9) -0.0016(9)
C4 0.0343(14) 0.0269(13) 0.0096(11) 0.0018(10) -0.0026(10) -0.0007(9)
C5 0.0283(13) 0.0180(12) 0.0146(11) 0.0027(10) 0.0036(9) 0.0015(9)
C6 0.0224(12) 0.0106(10) 0.0117(10) 0.0024(9) -0.0010(8) 0.0009(8)
C7 0.0201(12) 0.0076(10) 0.0151(11) 0.0013(8) 0.0042(8) 0.0016(8)
C8 0.0192(11) 0.0124(11) 0.0160(11) -0.0031(8) 0.0008(9) -0.0005(8)
C9 0.0142(11) 0.0150(11) 0.0165(11) -0.0004(9) 0.0001(8) -0.0003(9)
C10 0.0172(11) 0.0099(10) 0.0131(11) 0.0003(8) -0.0042(8) -0.0022(8)
C11 0.0215(12) 0.0105(10) 0.0106(11) 0.0011(8) -0.0011(8) -0.0017(8)
C12 0.0244(12) 0.0136(11) 0.0128(11) 0.0005(9) -0.0043(9) -0.0009(8)
C13 0.0337(14) 0.0159(11) 0.0088(10) -0.0018(10) -0.0022(9) 0.0000(8)
C14 0.0281(13) 0.0134(11) 0.0141(11) -0.0028(9) 0.0046(9) -0.0009(8)
C15 0.0201(11) 0.0128(10) 0.0140(11) 0.0004(9) -0.0002(8) -0.0010(8)
C16 0.0222(12) 0.0083(10) 0.0093(10) 0.0026(8) -0.0001(8) -0.0011(8)
C17 0.0230(13) 0.0092(10) 0.0100(10) -0.0020(8) -0.0008(8) 0.0021(8)
C18 0.0215(12) 0.0091(10) 0.0108(10) 0.0015(8) -0.0024(8) 0.0013(8)
C19 0.0218(12) 0.0135(11) 0.0166(11) 0.0022(9) 0.0022(9) 0.0004(8)
C20 0.0165(11) 0.0191(12) 0.0237(12) -0.0005(9) -0.0024(9) 0.0009(9)
C21 0.0260(13) 0.0158(11) 0.0158(11) -0.0019(9) -0.0073(9) -0.0013(9)
C22 0.0260(12) 0.0124(11) 0.0108(10) 0.0019(9) -0.0016(9) -0.0003(8)
C23 0.0191(11) 0.0129(10) 0.0140(11) -0.0006(8) -0.0018(8) 0.0014(8)

loop_
_atom_type_symbol
_atom_type_description
_atom_type_scat_dispersion_real
_atom_type_scat_dispersion_imag
_atom_type_scat_source
C C 0.0181 0.0091 'International Tables Vol C Tables 4.2.6.8 and 6.1.1.4'
H H 0.0000 0.0000 'International Tables Vol C Tables 4.2.6.8 and 6.1.1.4'
N N 0.0311 0.0180 'International Tables Vol C Tables 4.2.6.8 and 6.1.1.4'
O O 0.0492 0.0322 'International Tables Vol C Tables 4.2.6.8 and 6.1.1.4'
Mn Mn -0.5299 2.8052 'International Tables Vol C Tables 4.2.6.8 and 6.1.1.4'

loop_
_geom_angle_atom_site_label_1
_geom_angle_atom_site_label_2
_geom_angle_atom_site_label_3
_geom_angle
_geom_angle_publ_flag
O1 Mn1 O2 97.25(7) y
O1 Mn1 N2 171.26(7) y
O2 Mn1 N2 91.15(7) y
O1 Mn1 N1 90.20(7) y
O2 Mn1 N1 172.54(7) y
N2 Mn1 N1 81.42(7) y
O1 Mn1 O3 91.05(6) y
O2 Mn1 O3 89.70(6) y
N2 Mn1 O3 91.40(7) y
N1 Mn1 O3 89.75(7) y
O1 Mn1 O7 90.07(6) y
O2 Mn1 O7 91.54(6) y
N2 Mn1 O7 87.29(6) y
N1 Mn1 O7 88.85(6) y
O3 Mn1 O7 178.21(6) y
C1 O1 Mn1 125.44(14) ?
C16 O2 Mn1 128.63(14) ?
C17 O3 Mn1 139.29(14) ?
Mn1 O7 H1W 109.5 ?
Mn1 O7 H2W 133.3 ?
H1W O7 H2W 116.8 ?
C7 N1 C8 121.31(19) ?
C7 N1 Mn1 124.86(15) ?
C8 N1 Mn1 113.44(13) ?
C10 N2 C9 120.50(19) ?
C10 N2 Mn1 126.20(16) ?
C9 N2 Mn1 113.27(13) ?
O5 N3 O6 123.7(2) ?
O5 N3 C22 118.83(19) ?
O6 N3 C22 117.5(2) ?
O1 C1 C2 118.6(2) ?
O1 C1 C6 123.5(2) ?
C2 C1 C6 117.9(2) ?
C3 C2 C1 120.9(2) ?
C3 C2 H2 119.6 ?
C1 C2 H2 119.6 ?
C2 C3 C4 121.1(2) ?
C2 C3 H3 119.4 ?
C4 C3 H3 119.4 ?
C5 C4 C3 119.2(2) ?
C5 C4 H4 120.4 ?
C3 C4 H4 120.4 ?
C4 C5 C6 121.0(2) ?
C4 C5 H5 119.5 ?
C6 C5 H5 119.5 ?
C5 C6 C1 119.9(2) ?
C5 C6 C7 117.7(2) ?
C1 C6 C7 122.4(2) ?
N1 C7 C6 124.4(2) ?
N1 C7 H7 117.8 ?
C6 C7 H7 117.8 ?
N1 C8 C9 106.32(17) ?
N1 C8 H8A 110.5 ?
C9 C8 H8A 110.5 ?
N1 C8 H8B 110.5 ?
C9 C8 H8B 110.5 ?
H8A C8 H8B 108.7 ?
N2 C9 C8 107.21(17) ?
N2 C9 H9A 110.3 ?
C8 C9 H9A 110.3 ?
N2 C9 H9B 110.3 ?
C8 C9 H9B 110.3 ?
H9A C9 H9B 108.5 ?
N2 C10 C11 125.7(2) ?
N2 C10 H10 117.2 ?
C11 C10 H10 117.2 ?
C12 C11 C16 119.4(2) ?
C12 C11 C10 117.3(2) ?
C16 C11 C10 123.1(2) ?
C13 C12 C11 121.5(2) ?
C13 C12 H12 119.2 ?
C11 C12 H12 119.2 ?
C12 C13 C14 118.7(2) ?
C12 C13 H13 120.6 ?
C14 C13 H13 120.6 ?
C15 C14 C13 121.2(2) ?
C15 C14 H14 119.4 ?
C13 C14 H14 119.4 ?
C14 C15 C16 121.3(2) ?
C14 C15 H15 119.3 ?
C16 C15 H15 119.3 ?
O2 C16 C15 118.9(2) ?
O2 C16 C11 123.2(2) ?
C15 C16 C11 117.8(2) ?
O4 C17 O3 125.8(2) ?
O4 C17 C18 118.00(19) ?
O3 C17 C18 116.17(19) ?
C19 C18 C23 119.6(2) ?
C19 C18 C17 121.01(19) ?
C23 C18 C17 119.3(2) ?
C18 C19 C20 120.8(2) ?
C18 C19 H19 119.6 ?
C20 C19 H19 119.6 ?
C21 C20 C19 120.3(2) ?
C21 C20 H20 119.9 ?
C19 C20 H20 119.9 ?
C22 C21 C20 118.1(2) ?
C22 C21 H21 121.0 ?
C20 C21 H21 121.0 ?
C21 C22 C23 123.2(2) ?
C21 C22 N3 119.2(2) ?
C23 C22 N3 117.6(2) ?
C22 C23 C18 118.1(2) ?
C22 C23 H23 121.0 ?
C18 C23 H23 121.0 ?

loop_
_geom_bond_atom_site_label_1
_geom_bond_atom_site_label_2
_geom_bond_distance
_geom_bond_publ_flag
Mn1 O1 1.8879(15) y
Mn1 O2 1.9113(15) y
Mn1 N2 1.9946(18) y
Mn1 N1 1.9980(18) y
Mn1 O3 2.1513(15) y
Mn1 O7 2.3250(16) y
O1 C1 1.324(3) ?
O2 C16 1.331(3) ?
O3 C17 1.269(3) ?
O4 C17 1.244(3) ?
O5 N3 1.220(3) ?
O6 N3 1.236(3) ?
O7 H1W 0.8400 ?
O7 H2W 0.7659 ?
N1 C7 1.288(3) ?
N1 C8 1.471(3) ?
N2 C10 1.284(3) ?
N2 C9 1.472(3) ?
N3 C22 1.472(3) ?
C1 C2 1.408(3) ?
C1 C6 1.421(3) ?
C2 C3 1.383(3) ?
C2 H2 0.9500 ?
C3 C4 1.397(4) ?
C3 H3 0.9500 ?
C4 C5 1.374(3) ?
C4 H4 0.9500 ?
C5 C6 1.411(3) ?
C5 H5 0.9500 ?
C6 C7 1.439(3) ?
C7 H7 0.9500 ?
C8 C9 1.515(3) ?
C8 H8A 0.9900 ?
C8 H8B 0.9900 ?
C9 H9A 0.9900 ?
C9 H9B 0.9900 ?
C10 C11 1.434(3) ?
C10 H10 0.9500 ?
C11 C12 1.414(3) ?
C11 C16 1.426(3) ?
C12 C13 1.373(3) ?
C12 H12 0.9500 ?
C13 C14 1.399(3) ?
C13 H13 0.9500 ?
C14 C15 1.381(3) ?
C14 H14 0.9500 ?
C15 C16 1.400(3) ?
C15 H15 0.9500 ?
C17 C18 1.515(3) ?
C18 C19 1.389(3) ?
C18 C23 1.393(3) ?
C19 C20 1.394(3) ?
C19 H19 0.9500 ?
C20 C21 1.383(3) ?
C20 H20 0.9500 ?
C21 C22 1.378(3) ?
C21 H21 0.9500 ?
C22 C23 1.389(3) ?
C23 H23 0.9500 ?

loop_
_geom_hbond_atom_site_label_D
_geom_hbond_atom_site_label_H
_geom_hbond_atom_site_label_A
_geom_hbond_site_symmetry_A
_geom_hbond_distance_DH
_geom_hbond_distance_HA
_geom_hbond_distance_DA
_geom_hbond_angle_DHA
_geom_hbond_publ_flag
O7 H2W O2 2_455 0.77 2.31 3.074(2) 171.9 yes
O7 H1W O4 2 0.84 1.89 2.710(2) 165.5 yes

loop_
_geom_torsion_atom_site_label_1
_geom_torsion_atom_site_label_2
_geom_torsion_atom_site_label_3
_geom_torsion_atom_site_label_4
_geom_torsion
O2 Mn1 O1 C1 -146.55(16)
N2 Mn1 O1 C1 49.5(5)
N1 Mn1 O1 C1 33.04(17)
O3 Mn1 O1 C1 -56.72(16)
O7 Mn1 O1 C1 121.89(16)
O1 Mn1 O2 C16 -161.93(17)
N2 Mn1 O2 C16 15.66(17)
N1 Mn1 O2 C16 21.3(6)
O3 Mn1 O2 C16 107.05(17)
O7 Mn1 O2 C16 -71.66(17)
O1 Mn1 O3 C17 78.3(2)
O2 Mn1 O3 C17 175.5(2)
N2 Mn1 O3 C17 -93.3(2)
N1 Mn1 O3 C17 -11.9(2)
O7 Mn1 O3 C17 -50.6(19)
O1 Mn1 N1 C7 -24.13(18)
O2 Mn1 N1 C7 152.7(5)
N2 Mn1 N1 C7 158.36(18)
O3 Mn1 N1 C7 66.92(18)
O7 Mn1 N1 C7 -114.20(18)
O1 Mn1 N1 C8 162.98(14)
O2 Mn1 N1 C8 -20.2(6)
N2 Mn1 N1 C8 -14.53(14)
O3 Mn1 N1 C8 -105.98(14)
O7 Mn1 N1 C8 72.91(14)
O1 Mn1 N2 C10 152.3(4)
O2 Mn1 N2 C10 -11.72(18)
N1 Mn1 N2 C10 169.01(19)
O3 Mn1 N2 C10 -101.45(18)
O7 Mn1 N2 C10 79.77(18)
O1 Mn1 N2 C9 -29.4(5)
O2 Mn1 N2 C9 166.56(14)
N1 Mn1 N2 C9 -12.70(14)
O3 Mn1 N2 C9 76.84(14)
O7 Mn1 N2 C9 -101.95(14)
Mn1 O1 C1 C2 154.51(16)
Mn1 O1 C1 C6 -26.4(3)
O1 C1 C2 C3 179.8(2)
C6 C1 C2 C3 0.6(3)
C1 C2 C3 C4 -0.5(4)
C2 C3 C4 C5 0.1(4)
C3 C4 C5 C6 0.1(4)
C4 C5 C6 C1 0.0(3)
C4 C5 C6 C7 -178.4(2)
O1 C1 C6 C5 -179.4(2)
C2 C1 C6 C5 -0.3(3)
O1 C1 C6 C7 -1.1(3)
C2 C1 C6 C7 178.0(2)
C8 N1 C7 C6 -179.76(19)
Mn1 N1 C7 C6 7.9(3)
C5 C6 C7 N1 -171.5(2)
C1 C6 C7 N1 10.2(3)
C7 N1 C8 C9 -136.1(2)
Mn1 N1 C8 C9 37.1(2)
C10 N2 C9 C8 -145.69(19)
Mn1 N2 C9 C8 35.9(2)
N1 C8 C9 N2 -45.6(2)
C9 N2 C10 C11 -174.05(19)
Mn1 N2 C10 C11 4.1(3)
N2 C10 C11 C12 180.0(2)
N2 C10 C11 C16 5.2(3)
C16 C11 C12 C13 -1.6(3)
C10 C11 C12 C13 -176.7(2)
C11 C12 C13 C14 1.2(3)
C12 C13 C14 C15 0.2(3)
C13 C14 C15 C16 -1.0(3)
Mn1 O2 C16 C15 171.22(14)
Mn1 O2 C16 C11 -11.9(3)
C14 C15 C16 O2 177.58(19)
C14 C15 C16 C11 0.5(3)
C12 C11 C16 O2 -176.14(19)
C10 C11 C16 O2 -1.4(3)
C12 C11 C16 C15 0.8(3)
C10 C11 C16 C15 175.50(19)
Mn1 O3 C17 O4 77.7(3)
Mn1 O3 C17 C18 -104.5(2)
O4 C17 C18 C19 165.9(2)
O3 C17 C18 C19 -12.1(3)
O4 C17 C18 C23 -11.5(3)
O3 C17 C18 C23 170.54(19)
C23 C18 C19 C20 0.8(3)
C17 C18 C19 C20 -176.6(2)
C18 C19 C20 C21 -1.2(3)
C19 C20 C21 C22 0.4(3)
C20 C21 C22 C23 0.7(3)
C20 C21 C22 N3 178.6(2)
O5 N3 C22 C21 -165.6(2)
O6 N3 C22 C21 14.7(3)
O5 N3 C22 C23 12.4(3)
O6 N3 C22 C23 -167.3(2)
C21 C22 C23 C18 -1.0(3)
N3 C22 C23 C18 -178.95(18)
C19 C18 C23 C22 0.3(3)
C17 C18 C23 C22 177.69(19)
